data_7248084
loop_
_publ_author_name
'Shore, Madeline C.'
'Nicholas, Aaron D.'
'Vasiliu, Monica'
'Edwards, Kyle C.'
'de Melo, Gabriel F.'
'Bertke, Jeffery A.'
'Dixon, David A.'
'Knope, Karah E.'

_publ_section_title
;
 Structural chemistry of penta- and hexanitrato thorium(iv) complexes
 isolated using N--H donors
;
_journal_issue 10
_journal_name_full CrystEngComm
_journal_page_first 1380
_journal_page_last 1398
_journal_paper_doi 10.1039/D3CE01319G
_journal_volume 26
_journal_year 2024
_chemical_formula_sum 'C20 H24 N12 O24 Th'
_chemical_formula_weight 1048.55
_space_group_crystal_system monoclinic
_space_group_IT_number 14
_space_group_name_Hall '-P 2ybc'
_space_group_name_H-M_alt 'P 1 21/c 1'
_atom_sites_solution_hydrogens mixed
_audit_creation_method SHELXL-2018/3
_audit_update_record
;
2023-09-06 deposited with the CCDC.	2024-02-01 downloaded from the CCDC.
;
_cell_angle_alpha 90
_cell_angle_beta 95.951(2)
_cell_angle_gamma 90
_cell_formula_units_Z 2
_cell_length_a 10.1866(7)
_cell_length_b 13.3824(9)
_cell_length_c 13.0890(9)
_cell_measurement_reflns_used 9943
_cell_measurement_temperature 100(2)
_cell_measurement_theta_max 25.37
_cell_measurement_theta_min 3.08
_cell_volume 1774.7(2)
_computing_cell_refinement 'Bruker SAINT'
_computing_data_collection 'Bruker APEX2'
_computing_data_reduction 'Bruker SAINT'
_computing_molecular_graphics 'Bruker SHELXTL'
_computing_publication_material 'Bruker SHELXTL'
_computing_structure_refinement 'SHELXL-2018/3 (Sheldrick, 2018)'
_computing_structure_solution 'SHELXT 2014/5 (Sheldrick, 2014)'
_diffrn_ambient_temperature 100(2)
_diffrn_measured_fraction_theta_full 0.999
_diffrn_measured_fraction_theta_max 0.999
_diffrn_measurement_device_type 'Bruker APEX-II CCD'
_diffrn_measurement_method '\f and \w scans'
_diffrn_radiation_type MoK\a
_diffrn_radiation_wavelength 0.71073
_diffrn_reflns_av_R_equivalents 0.0512
_diffrn_reflns_av_unetI/netI 0.0178
_diffrn_reflns_Laue_measured_fraction_full 0.999
_diffrn_reflns_Laue_measured_fraction_max 0.999
_diffrn_reflns_limit_h_max 12
_diffrn_reflns_limit_h_min -12
_diffrn_reflns_limit_k_max 15
_diffrn_reflns_limit_k_min -16
_diffrn_reflns_limit_l_max 15
_diffrn_reflns_limit_l_min -15
_diffrn_reflns_number 57273
_diffrn_reflns_point_group_measured_fraction_full 0.999
_diffrn_reflns_point_group_measured_fraction_max 0.999
_diffrn_reflns_theta_full 25.242
_diffrn_reflns_theta_max 25.369
_diffrn_reflns_theta_min 2.521
_diffrn_source 'microfocus sealed tube'
_exptl_absorpt_coefficient_mu 4.312
_exptl_absorpt_correction_T_max 0.14335
_exptl_absorpt_correction_T_min 0.02160
_exptl_absorpt_correction_type multi-scan
_exptl_absorpt_process_details 'SADABS V2016/2 (Bruker, 2016)'
_exptl_crystal_colour colorless
_exptl_crystal_density_diffrn 1.962
_exptl_crystal_density_method 'not measured'
_exptl_crystal_description block
_exptl_crystal_F_000 1020
_exptl_crystal_size_max 0.293
_exptl_crystal_size_mid 0.276
_exptl_crystal_size_min 0.134
_refine_diff_density_max 0.704
_refine_diff_density_min -1.416
_refine_diff_density_rms 0.082
_refine_ls_extinction_method none
_refine_ls_goodness_of_fit_ref 1.081
_refine_ls_hydrogen_treatment mixed
_refine_ls_matrix_type full
_refine_ls_number_parameters 376
_refine_ls_number_reflns 3261
_refine_ls_number_restraints 342
_refine_ls_restrained_S_all 1.048
_refine_ls_R_factor_all 0.0209
_refine_ls_R_factor_gt 0.0178
_refine_ls_shift/su_max 0.002
_refine_ls_shift/su_mean 0.000
_refine_ls_structure_factor_coef Fsqd
_refine_ls_weighting_details 'w=1/[\s^2^(Fo^2^)+(0.0279P)^2^+1.0068P] where P=(Fo^2^+2Fc^2^)/3'
_refine_ls_weighting_scheme calc
_refine_ls_wR_factor_gt 0.0464
_refine_ls_wR_factor_ref 0.0485
_reflns_Friedel_coverage 0.000
_reflns_number_gt 2931
_reflns_number_total 3261
_reflns_threshold_expression 'I > 2\s(I)'
_cod_data_source_file d3ce01319g2.cif
_cod_data_source_block mono_a
_cod_depositor_comments 'Adding full bibliography for 7248080--7248089.cif.'
_cod_original_sg_symbol_H-M 'P 21/c'
_cod_database_code 7248084
_shelx_shelxl_version_number 2018/3
_shelx_space_group_comment
;
The symmetry employed for this shelxl refinement is uniquely defined
by the following loop, which should always be used as a source of
symmetry information in preference to the above space-group names.
They are only intended as comments.
;
_shelx_estimated_absorpt_t_min 0.365
_shelx_estimated_absorpt_t_max 0.596

loop_
_space_group_symop_operation_xyz
'x, y, z'
'-x, y+1/2, -z+1/2'
'-x, -y, -z'
'x, -y-1/2, z-1/2'

loop_
_atom_site_label
_atom_site_type_symbol
_atom_site_fract_x
_atom_site_fract_y
_atom_site_fract_z
_atom_site_U_iso_or_equiv
_atom_site_adp_type
_atom_site_occupancy
_atom_site_site_symmetry_order
_atom_site_calc_flag
_atom_site_refinement_flags_posn
_atom_site_refinement_flags_adp
_atom_site_refinement_flags_occupancy
_atom_site_disorder_assembly
_atom_site_disorder_group
Th1 Th 0.500000 0.500000 0.500000 0.02510(6) Uani 1 2 d S . P . .
N11 N 0.4928(6) 0.6377(5) 0.3198(5) 0.0355(14) Uani 0.744(3) 1 d D U P A 1
O11 O 0.4110(2) 0.56403(17) 0.32273(16) 0.0333(6) Uani 0.744(3) 1 d D U P A 1
O12 O 0.5803(3) 0.64353(18) 0.39459(19) 0.0338(6) Uani 0.744(3) 1 d D U P A 1
O13 O 0.4857(7) 0.6938(5) 0.2470(5) 0.0663(19) Uani 0.744(3) 1 d D U P A 1
N11B N 0.470(2) 0.6333(17) 0.3146(13) 0.031(2) Uani 0.256(3) 1 d D U P A 2
O11B O 0.4241(7) 0.6563(5) 0.4002(5) 0.0308(15) Uani 0.256(3) 1 d D U P A 2
O12B O 0.5452(7) 0.5578(5) 0.3189(5) 0.0324(15) Uani 0.256(3) 1 d D U P A 2
O13B O 0.4556(13) 0.6958(13) 0.2466(12) 0.024(3) Uani 0.256(3) 1 d D U P A 2
N21 N 0.3140(5) 0.6390(9) 0.5926(7) 0.0295(15) Uani 0.747(3) 1 d D U P B 1
O21 O 0.3624(2) 0.66027(16) 0.50944(17) 0.0301(6) Uani 0.747(3) 1 d D U P B 1
O22 O 0.3658(2) 0.56345(16) 0.64197(17) 0.0318(6) Uani 0.747(3) 1 d D U P B 1
O23 O 0.2241(6) 0.6871(7) 0.6221(5) 0.0354(13) Uani 0.747(3) 1 d D U P B 1
N21B N 0.3205(13) 0.634(3) 0.605(2) 0.030(2) Uani 0.253(3) 1 d D U P A 2
O21B O 0.2773(6) 0.5626(5) 0.5469(5) 0.0322(15) Uani 0.253(3) 1 d D U P A 2
O22B O 0.4465(7) 0.6454(5) 0.6161(5) 0.0326(16) Uani 0.253(3) 1 d D U P A 2
O23B O 0.2467(17) 0.6857(19) 0.6499(14) 0.034(3) Uani 0.253(3) 1 d D U P A 2
N31 N 0.2579(7) 0.3946(5) 0.4007(6) 0.0292(14) Uani 0.749(3) 1 d D U P C 1
O31 O 0.2510(2) 0.4705(2) 0.46341(19) 0.0338(6) Uani 0.749(3) 1 d D U P C 1
O32 O 0.3715(2) 0.36881(17) 0.38545(17) 0.0301(6) Uani 0.749(3) 1 d D U P C 1
O33 O 0.1595(9) 0.3527(9) 0.3617(10) 0.037(2) Uani 0.749(3) 1 d D U P C 1
N31B N 0.253(2) 0.3966(17) 0.414(2) 0.029(2) Uani 0.251(3) 1 d D U P A 2
O31B O 0.3111(6) 0.4620(5) 0.3589(5) 0.0298(15) Uani 0.251(3) 1 d D U P A 2
O32B O 0.3192(7) 0.3676(5) 0.4938(5) 0.0316(16) Uani 0.251(3) 1 d D U P A 2
O33B O 0.152(3) 0.355(2) 0.380(3) 0.030(4) Uani 0.251(3) 1 d D U P A 2
N41 N 0.21084(17) 0.89797(14) 0.47354(14) 0.0232(4) Uani 1 1 d . . . . .
O41 O 0.08904(15) 0.89777(13) 0.47428(13) 0.0330(4) Uani 1 1 d . . . . .
O42 O 0.26088(15) 0.89500(12) 0.38946(11) 0.0284(4) Uani 1 1 d . . . . .
O43 O 0.28466(15) 0.90214(12) 0.55609(11) 0.0277(3) Uani 1 1 d . . . . .
N51 N 0.88168(19) 0.38003(15) 0.78329(15) 0.0275(4) Uani 1 1 d . . . . .
H51A H 0.831(3) 0.372(2) 0.831(2) 0.041 Uiso 1 1 d . U . . .
C51 C 0.9733(2) 0.45162(18) 0.79610(18) 0.0293(5) Uani 1 1 d . . . . .
H51 H 0.980604 0.491392 0.856547 0.035 Uiso 1 1 calc R U . . .
C52 C 1.0567(3) 0.4677(2) 0.7223(2) 0.0342(6) Uani 1 1 d . . . . .
H52 H 1.122102 0.518494 0.730847 0.041 Uiso 1 1 calc R U . . .
C53 C 1.0441(3) 0.4090(2) 0.6356(2) 0.0406(6) Uani 1 1 d . . . . .
H53 H 1.101049 0.418973 0.583375 0.049 Uiso 1 1 calc R U . . .
C54 C 0.9484(3) 0.3354(2) 0.6245(2) 0.0388(6) Uani 1 1 d . . . . .
H54 H 0.938951 0.294865 0.564626 0.047 Uiso 1 1 calc R U . . .
C55 C 0.8677(2) 0.32138(19) 0.70024(19) 0.0328(6) Uani 1 1 d . . . . .
H55 H 0.802260 0.270520 0.693965 0.039 Uiso 1 1 calc R U . . .
N61 N 0.52992(19) 0.87782(14) 0.43488(14) 0.0247(4) Uani 1 1 d . . . . .
H61A H 0.449(3) 0.884(2) 0.419(2) 0.037 Uiso 1 1 d . U . . .
C61 C 0.5764(2) 0.86574(17) 0.53327(17) 0.0271(5) Uani 1 1 d . . . . .
H61 H 0.518227 0.866795 0.585450 0.033 Uiso 1 1 calc R U . . .
C62 C 0.7091(2) 0.85181(19) 0.5580(2) 0.0344(6) Uani 1 1 d . . . . .
H62 H 0.743974 0.844122 0.627780 0.041 Uiso 1 1 calc R U . . .
C63 C 0.7916(2) 0.84903(19) 0.4812(2) 0.0379(6) Uani 1 1 d . . . . .
H63 H 0.883682 0.839182 0.497638 0.045 Uiso 1 1 calc R U . . .
C64 C 0.7400(3) 0.86060(19) 0.3803(2) 0.0383(6) Uani 1 1 d . . . . .
H64 H 0.795813 0.857699 0.326518 0.046 Uiso 1 1 calc R U . . .
C65 C 0.6067(2) 0.87638(17) 0.35846(18) 0.0312(5) Uani 1 1 d . . . . .
H65 H 0.569712 0.886178 0.289549 0.037 Uiso 1 1 calc R U . . .

loop_
_atom_site_aniso_label
_atom_site_aniso_U_11
_atom_site_aniso_U_22
_atom_site_aniso_U_33
_atom_site_aniso_U_23
_atom_site_aniso_U_13
_atom_site_aniso_U_12
Th1 0.03488(9) 0.01788(9) 0.02552(9) -0.00364(4) 0.01735(6) -0.00460(4)
N11 0.061(3) 0.0247(18) 0.0238(18) -0.0068(16) 0.018(2) -0.017(2)
O11 0.0488(14) 0.0235(12) 0.0299(12) -0.0018(9) 0.0154(10) -0.0063(10)
O12 0.0468(14) 0.0256(12) 0.0319(13) -0.0032(10) 0.0184(11) -0.0082(11)
O13 0.130(5) 0.046(3) 0.025(2) 0.001(2) 0.017(3) -0.038(3)
N11B 0.038(4) 0.030(4) 0.026(4) -0.007(4) 0.009(4) -0.001(4)
O11B 0.046(3) 0.025(3) 0.025(3) -0.007(2) 0.020(2) -0.009(3)
O12B 0.046(3) 0.025(3) 0.029(3) -0.005(2) 0.020(3) -0.010(3)
O13B 0.018(3) 0.030(6) 0.026(5) 0.006(4) 0.010(3) 0.012(3)
N21 0.0377(18) 0.022(2) 0.032(3) -0.008(2) 0.0154(16) -0.0037(15)
O21 0.0414(13) 0.0245(12) 0.0275(12) -0.0021(9) 0.0177(10) -0.0042(9)
O22 0.0439(13) 0.0229(12) 0.0317(12) 0.0001(10) 0.0181(10) -0.0005(10)
O23 0.041(2) 0.0316(18) 0.036(3) -0.010(2) 0.0173(18) 0.0026(16)
N21B 0.041(4) 0.026(4) 0.026(4) -0.004(4) 0.020(4) -0.008(4)
O21B 0.043(3) 0.025(3) 0.033(3) -0.010(3) 0.021(3) -0.006(3)
O22B 0.040(3) 0.028(3) 0.032(3) -0.008(3) 0.017(3) -0.009(3)
O23B 0.046(7) 0.026(5) 0.034(8) -0.006(6) 0.026(6) 0.004(5)
N31 0.039(2) 0.0229(17) 0.028(3) -0.0035(17) 0.0138(19) -0.0016(16)
O31 0.0385(13) 0.0260(11) 0.0399(14) -0.0074(12) 0.0185(11) -0.0041(11)
O32 0.0365(13) 0.0253(12) 0.0308(12) -0.0041(9) 0.0137(9) -0.0018(10)
O33 0.035(3) 0.036(3) 0.040(5) -0.004(3) 0.005(3) -0.002(2)
N31B 0.032(4) 0.025(4) 0.033(4) -0.002(4) 0.019(4) -0.006(4)
O31B 0.037(3) 0.022(3) 0.034(3) -0.002(3) 0.020(3) -0.008(3)
O32B 0.042(3) 0.026(3) 0.029(3) -0.005(3) 0.013(3) -0.004(3)
O33B 0.031(6) 0.028(6) 0.033(9) -0.006(5) 0.017(5) -0.010(5)
N41 0.0236(9) 0.0198(9) 0.0267(10) 0.0028(8) 0.0047(8) 0.0015(7)
O41 0.0208(8) 0.0405(10) 0.0377(9) 0.0060(8) 0.0036(7) 0.0006(7)
O42 0.0302(8) 0.0354(9) 0.0200(8) 0.0011(7) 0.0046(6) 0.0005(7)
O43 0.0253(8) 0.0376(9) 0.0202(8) 0.0016(7) 0.0023(6) 0.0009(7)
N51 0.0271(10) 0.0338(11) 0.0227(10) -0.0001(8) 0.0077(8) -0.0003(8)
C51 0.0337(12) 0.0260(13) 0.0272(12) -0.0039(10) -0.0019(10) 0.0015(10)
C52 0.0346(13) 0.0304(12) 0.0371(14) 0.0040(12) 0.0004(11) -0.0090(12)
C53 0.0390(14) 0.0484(16) 0.0372(14) 0.0033(12) 0.0177(11) -0.0058(12)
C54 0.0486(16) 0.0392(15) 0.0310(13) -0.0115(11) 0.0156(12) -0.0083(12)
C55 0.0362(13) 0.0324(14) 0.0306(13) -0.0042(11) 0.0068(10) -0.0103(11)
N61 0.0240(9) 0.0225(10) 0.0280(10) 0.0003(8) 0.0048(8) -0.0014(8)
C61 0.0281(11) 0.0280(12) 0.0258(12) -0.0006(10) 0.0054(9) -0.0008(9)
C62 0.0314(13) 0.0321(14) 0.0386(14) 0.0008(11) -0.0024(11) -0.0018(11)
C63 0.0224(12) 0.0284(13) 0.0635(18) -0.0040(12) 0.0082(12) -0.0029(10)
C64 0.0411(14) 0.0268(13) 0.0517(16) -0.0072(12) 0.0271(13) -0.0068(11)
C65 0.0436(14) 0.0231(12) 0.0286(12) -0.0030(9) 0.0111(10) -0.0072(10)

loop_
_atom_type_symbol
_atom_type_description
_atom_type_scat_dispersion_real
_atom_type_scat_dispersion_imag
_atom_type_scat_source
C C 0.0033 0.0016 'International Tables Vol C Tables 4.2.6.8 and 6.1.1.4'
H H 0.0000 0.0000 'International Tables Vol C Tables 4.2.6.8 and 6.1.1.4'
N N 0.0061 0.0033 'International Tables Vol C Tables 4.2.6.8 and 6.1.1.4'
O O 0.0106 0.0060 'International Tables Vol C Tables 4.2.6.8 and 6.1.1.4'
Th Th -7.2400 8.8979 'International Tables Vol C Tables 4.2.6.8 and 6.1.1.4'

loop_
_geom_angle_atom_site_label_1
_geom_angle_atom_site_label_2
_geom_angle_atom_site_label_3
_geom_angle
_geom_angle_site_symmetry_1
_geom_angle_site_symmetry_3
_geom_angle_publ_flag
O12 Th1 O12 180.0 . 3_666 ?
O12 Th1 O11 50.07(8) . . ?
O12 Th1 O11 129.93(8) 3_666 . ?
O12 Th1 O11 129.93(8) . 3_666 ?
O12 Th1 O11 50.07(8) 3_666 3_666 ?
O11 Th1 O11 180.0 . 3_666 ?
O11B Th1 O32B 68.0(2) . 3_666 ?
O11B Th1 O32B 112.0(2) 3_666 3_666 ?
O12 Th1 O32B 38.95(16) . 3_666 ?
O12 Th1 O32B 141.05(16) 3_666 3_666 ?
O11 Th1 O32B 89.01(16) . 3_666 ?
O11 Th1 O32B 90.99(16) 3_666 3_666 ?
O11B Th1 O32B 112.0(2) . . ?
O11B Th1 O32B 68.0(2) 3_666 . ?
O32B Th1 O32B 180.0 3_666 . ?
O11B Th1 O21B 67.9(2) . . ?
O11B Th1 O21B 112.1(2) 3_666 . ?
O32B Th1 O21B 114.9(2) 3_666 . ?
O32B Th1 O21B 65.1(2) . . ?
O12 Th1 O21B 76.92(16) . 3_666 ?
O12 Th1 O21B 103.08(16) 3_666 3_666 ?
O11 Th1 O21B 97.62(16) . 3_666 ?
O11 Th1 O21B 82.38(16) 3_666 3_666 ?
O11B Th1 O22B 66.9(2) . . ?
O11B Th1 O22B 113.1(2) 3_666 . ?
O32B Th1 O22B 69.6(2) 3_666 . ?
O32B Th1 O22B 110.4(2) . . ?
O21B Th1 O22B 50.1(2) . . ?
O21B Th1 O22B 129.9(2) 3_666 . ?
O12 Th1 O22B 98.70(19) . 3_666 ?
O12 Th1 O22B 81.30(19) 3_666 3_666 ?
O11 Th1 O22B 78.06(18) . 3_666 ?
O11 Th1 O22B 101.94(18) 3_666 3_666 ?
O13 N11 O12 123.8(7) . . ?
O13 N11 O11 120.7(7) . . ?
O12 N11 O11 115.5(3) . . ?
O13 N11 Th1 177.9(5) . . ?
O12 N11 Th1 57.71(19) . . ?
O11 N11 Th1 57.98(18) . . ?
N11 O11 Th1 96.5(3) . . ?
N11 O12 Th1 97.7(3) . . ?
O13B N11B O12B 127.6(11) . . ?
O13B N11B O11B 116.0(14) . . ?
O12B N11B O11B 115.0(8) . . ?
O13B N11B Th1 172.8(17) . . ?
O12B N11B Th1 58.6(5) . . ?
O11B N11B Th1 57.1(5) . . ?
N11B O11B Th1 97.5(6) . . ?
N11B O12B Th1 96.7(6) . . ?
O23 N21 O21 121.6(10) . . ?
O23 N21 O22 122.8(11) . . ?
O21 N21 O22 115.5(3) . . ?
O23 N21 Th1 170.3(5) . . ?
O21 N21 Th1 58.4(2) . . ?
O22 N21 Th1 58.05(18) . . ?
N21 O21 Th1 96.7(4) . . ?
N21 O22 Th1 96.8(4) . . ?
O23B N21B O21B 121.6(17) . . ?
O23B N21B O22B 122.6(16) . . ?
O21B N21B O22B 115.8(9) . . ?
O23B N21B Th1 178(3) . . ?
O21B N21B Th1 57.7(5) . . ?
O22B N21B Th1 58.2(5) . . ?
N21B O21B Th1 97.4(6) . . ?
N21B O22B Th1 96.6(7) . . ?
O33 N31 O32 123.1(11) . . ?
O33 N31 O31 121.7(11) . . ?
O32 N31 O31 115.3(4) . . ?
O33 N31 Th1 179.1(11) . . ?
O32 N31 Th1 57.7(2) . . ?
O31 N31 Th1 57.53(18) . . ?
N31 O31 Th1 96.9(3) . . ?
N31 O32 Th1 98.2(4) . . ?
O33B N31B O32B 122.1(15) . . ?
O33B N31B O31B 120.8(18) . . ?
O32B N31B O31B 115.9(9) . . ?
O33B N31B Th1 179(4) . . ?
O32B N31B Th1 57.9(5) . . ?
O31B N31B Th1 59.4(5) . . ?
N31B O31B Th1 94.7(7) . . ?
N31B O32B Th1 97.7(6) . . ?
O41 N41 O43 120.30(18) . . ?
O41 N41 O42 120.10(18) . . ?
O43 N41 O42 119.59(17) . . ?
C51 N51 C55 122.5(2) . . ?
C51 N51 H51A 117.7(19) . . ?
C55 N51 H51A 119.8(19) . . ?
N51 C51 C52 120.1(2) . . ?
N51 C51 H51 120.0 . . ?
C52 C51 H51 120.0 . . ?
C51 C52 C53 118.8(2) . . ?
C51 C52 H52 120.6 . . ?
C53 C52 H52 120.6 . . ?
C52 C53 C54 119.8(2) . . ?
C52 C53 H53 120.1 . . ?
C54 C53 H53 120.1 . . ?
C55 C54 C53 119.6(2) . . ?
C55 C54 H54 120.2 . . ?
C53 C54 H54 120.2 . . ?
N51 C55 C54 119.2(2) . . ?
N51 C55 H55 120.4 . . ?
C54 C55 H55 120.4 . . ?
C65 N61 C61 123.0(2) . . ?
C65 N61 H61A 116.8(19) . . ?
C61 N61 H61A 120.1(19) . . ?
N61 C61 C62 119.2(2) . . ?
N61 C61 H61 120.4 . . ?
C62 C61 H61 120.4 . . ?
C61 C62 C63 119.5(2) . . ?
C61 C62 H62 120.2 . . ?
C63 C62 H62 120.2 . . ?
C62 C63 C64 119.8(2) . . ?
C62 C63 H63 120.1 . . ?
C64 C63 H63 120.1 . . ?
C65 C64 C63 119.1(2) . . ?
C65 C64 H64 120.5 . . ?
C63 C64 H64 120.5 . . ?
N61 C65 C64 119.4(2) . . ?
N61 C65 H65 120.3 . . ?
C64 C65 H65 120.3 . . ?

loop_
_geom_bond_atom_site_label_1
_geom_bond_atom_site_label_2
_geom_bond_distance
_geom_bond_site_symmetry_2
_geom_bond_publ_flag
Th1 O11B 2.544(7) . ?
Th1 O11B 2.544(7) 3_666 ?
Th1 O12 2.549(2) . ?
Th1 O12 2.549(2) 3_666 ?
Th1 O11 2.550(2) . ?
Th1 O11 2.550(2) 3_666 ?
Th1 O32B 2.551(7) 3_666 ?
Th1 O32B 2.551(7) . ?
Th1 O21B 2.552(6) . ?
Th1 O21B 2.552(6) 3_666 ?
Th1 O22B 2.562(7) . ?
Th1 O22B 2.562(7) 3_666 ?
N11 O13 1.209(4) . ?
N11 O12 1.256(8) . ?
N11 O11 1.295(9) . ?
N11B O13B 1.218(8) . ?
N11B O12B 1.263(11) . ?
N11B O11B 1.297(13) . ?
N21 O23 1.215(4) . ?
N21 O21 1.273(13) . ?
N21 O22 1.283(13) . ?
N21B O23B 1.216(8) . ?
N21B O21B 1.272(16) . ?
N21B O22B 1.285(15) . ?
N31 O33 1.214(4) . ?
N31 O32 1.243(10) . ?
N31 O31 1.312(11) . ?
N31B O33B 1.215(8) . ?
N31B O32B 1.244(11) . ?
N31B O31B 1.311(15) . ?
N41 O41 1.242(2) . ?
N41 O43 1.252(2) . ?
N41 O42 1.260(2) . ?
N51 C51 1.336(3) . ?
N51 C55 1.336(3) . ?
N51 H51A 0.86(3) . ?
C51 C52 1.367(4) . ?
C51 H51 0.9500 . ?
C52 C53 1.376(4) . ?
C52 H52 0.9500 . ?
C53 C54 1.383(4) . ?
C53 H53 0.9500 . ?
C54 C55 1.365(4) . ?
C54 H54 0.9500 . ?
C55 H55 0.9500 . ?
N61 C65 1.332(3) . ?
N61 C61 1.335(3) . ?
N61 H61A 0.84(3) . ?
C61 C62 1.369(3) . ?
C61 H61 0.9500 . ?
C62 C63 1.376(4) . ?
C62 H62 0.9500 . ?
C63 C64 1.379(4) . ?
C63 H63 0.9500 . ?
C64 C65 1.374(4) . ?
C64 H64 0.9500 . ?
C65 H65 0.9500 . ?

loop_
_geom_hbond_atom_site_label_D
_geom_hbond_atom_site_label_H
_geom_hbond_atom_site_label_A
_geom_hbond_distance_DH
_geom_hbond_distance_HA
_geom_hbond_distance_DA
_geom_hbond_angle_DHA
_geom_hbond_site_symmetry_A
_geom_hbond_publ_flag
N51 H51A O23^a 0.86(3) 2.62(3) 3.105(6) 117(2) 2_646 yes
N51 H51A O23B^b 0.86(3) 2.63(3) 3.078(16) 114(2) 2_646 yes
N51 H51A N41 0.86(3) 2.66(3) 3.420(3) 149(2) 2_646 yes
N51 H51A O41 0.86(3) 2.61(3) 3.165(3) 123(2) 2_646 yes
N51 H51A O43 0.86(3) 2.02(3) 2.849(2) 161(3) 2_646 yes
N61 H61A N41 0.84(3) 2.61(3) 3.352(3) 149(2) . yes
N61 H61A O42 0.84(3) 1.92(3) 2.753(2) 176(3) . yes
N61 H61A O43 0.84(3) 2.59(3) 3.112(2) 122(2) . yes
